data_7134150
loop_
_publ_author_name
'Hu, Yiming'
'Wang, Fiona Yihan'
'Xie, Yi'
'Coleman, Benjamin D.'
'Stern, Charlotte L.'
'Mirkin, Chad A.'

_publ_section_title
;
 Manipulating metal--ligand binding in allosteric coordination complexes
 through ring strain
;
_journal_name_full 'Chemical Communications'
_journal_paper_doi 10.1039/D4CC06135G
_journal_year 2025
_chemical_formula_moiety 'C30 H33 N4 P Pt S, 2(B F4), C2 H3 N'
_chemical_formula_sum 'C32 H36 B2 F8 N5 P Pt S'
_chemical_formula_weight 922.40
_space_group_crystal_system orthorhombic
_space_group_IT_number 33
_space_group_name_Hall 'P 2c -2n'
_space_group_name_H-M_alt 'P n a 21'
_atom_sites_solution_hydrogens geom
_audit_creation_date 2023-08-25
_audit_creation_method
;
Olex2 1.5
(compiled 2023.03.06 svn.rbb2c1857 for OlexSys, GUI svn.r6748)
;
_audit_update_record
;
2023-09-18 deposited with the CCDC.	2025-01-01 downloaded from the CCDC.
;
_cell_angle_alpha 90
_cell_angle_beta 90
_cell_angle_gamma 90
_cell_formula_units_Z 4
_cell_length_a 20.6049(6)
_cell_length_b 19.1262(6)
_cell_length_c 8.8690(3)
_cell_measurement_reflns_used 19097
_cell_measurement_temperature 100.00(10)
_cell_measurement_theta_max 32.5500
_cell_measurement_theta_min 2.1140
_cell_volume 3495.21(19)
_computing_cell_refinement 'CrysAlisPro 1.171.42.85a (Rigaku OD, 2023)'
_computing_data_collection 'CrysAlisPro 1.171.42.85a (Rigaku OD, 2023)'
_computing_data_reduction 'CrysAlisPro 1.171.42.85a (Rigaku OD, 2023)'
_computing_molecular_graphics 'Olex2 1.5 (Dolomanov et al., 2009)'
_computing_publication_material 'Olex2 1.5 (Dolomanov et al., 2009)'
_computing_structure_refinement 'SHELXL 2018/3 (Sheldrick, 2015)'
_diffrn_ambient_environment N~2~
_diffrn_ambient_temperature 100.00(10)
_diffrn_detector 'Hybrid Pixel Array Detector'
_diffrn_detector_area_resol_mean 10.0000
_diffrn_detector_type HyPix
_diffrn_measured_fraction_theta_full 0.999
_diffrn_measured_fraction_theta_max 0.881
_diffrn_measurement_details
;
List of Runs (angles in degrees, time in seconds):

  # Type    Start    End  Width  t~exp~   \w     \q     \k     \f   Frames
#--------------------------------------------------------------------------
  1  \w    -81.00   6.00   0.50    9.50    --   -8.26 -56.00 -45.00  174
  2  \w    -81.00   9.00   0.50    9.50    --   -8.26 -64.00 128.00  180
  3  \w    -23.00  24.00   0.50    9.50    --   -8.26 -99.00   0.00   94
  4  \w    -23.00  42.00   0.50    9.50    --    9.51 -99.00 -90.00  130
  5  \w    -23.00  42.00   0.50    9.50    --    9.51 -99.00 -60.00  130
  6  \w    -21.00   4.00   0.50    9.50    --   -8.26  37.00  90.00   50
;
_diffrn_measurement_device 'four-circle diffractometer'
_diffrn_measurement_device_type 'XtaLAB Synergy, Single source at offset/far, HyPix'
_diffrn_measurement_method '\w scans'
_diffrn_orient_matrix_type 'CrysAlisPro convention (1999,Acta A55,543-557)'
_diffrn_orient_matrix_UB_11 -0.0209765000
_diffrn_orient_matrix_UB_12 0.0263209000
_diffrn_orient_matrix_UB_13 -0.0284755000
_diffrn_orient_matrix_UB_21 -0.0098889000
_diffrn_orient_matrix_UB_22 0.0081135000
_diffrn_orient_matrix_UB_23 0.0745725000
_diffrn_orient_matrix_UB_31 0.0254217000
_diffrn_orient_matrix_UB_32 0.0248114000
_diffrn_orient_matrix_UB_33 0.0058487000
_diffrn_radiation_monochromator mirror
_diffrn_radiation_probe x-ray
_diffrn_radiation_type 'Mo K\a'
_diffrn_radiation_wavelength 0.71073
_diffrn_reflns_av_R_equivalents 0.0541
_diffrn_reflns_av_unetI/netI 0.0464
_diffrn_reflns_Laue_measured_fraction_full 0.999
_diffrn_reflns_Laue_measured_fraction_max 0.881
_diffrn_reflns_limit_h_max 30
_diffrn_reflns_limit_h_min -27
_diffrn_reflns_limit_k_max 24
_diffrn_reflns_limit_k_min -27
_diffrn_reflns_limit_l_max 10
_diffrn_reflns_limit_l_min -12
_diffrn_reflns_number 45647
_diffrn_reflns_point_group_measured_fraction_full 0.944
_diffrn_reflns_point_group_measured_fraction_max 0.771
_diffrn_reflns_theta_full 25.242
_diffrn_reflns_theta_max 32.309
_diffrn_reflns_theta_min 2.130
_diffrn_source 'micro-focus sealed X-ray tube'
_diffrn_source_type 'PhotonJet (Mo) X-ray Source'
_exptl_absorpt_coefficient_mu 4.195
_exptl_absorpt_correction_T_max 1.000
_exptl_absorpt_correction_T_min 0.314
_exptl_absorpt_correction_type gaussian
_exptl_absorpt_process_details
;
CrysAlisPro 1.171.42.85a (Rigaku Oxford Diffraction, 2023)
Numerical absorption correction based on gaussian integration over
a multifaceted crystal model
Empirical absorption correction using spherical harmonics,
implemented in SCALE3 ABSPACK scaling algorithm.
;
_exptl_crystal_colour colourless
_exptl_crystal_colour_primary colourless
_exptl_crystal_density_diffrn 1.753
_exptl_crystal_description needle
_exptl_crystal_F_000 1816
_exptl_crystal_size_max 0.319
_exptl_crystal_size_mid 0.035
_exptl_crystal_size_min 0.033
_refine_diff_density_max 2.825
_refine_diff_density_min -1.823
_refine_diff_density_rms 0.155
_refine_ls_abs_structure_details
;
 Flack x determined using 2829 quotients [(I+)-(I-)]/[(I+)+(I-)]
 (Parsons, Flack and Wagner, Acta Cryst. B69 (2013) 249-259).
;
_refine_ls_abs_structure_Flack -0.021(5)
_refine_ls_extinction_coef 0.00025(10)
_refine_ls_extinction_expression Fc^*^=kFc[1+0.001xFc^2^\l^3^/sin(2\q)]^-1/4^
_refine_ls_extinction_method 'SHELXL-2018/3 (Sheldrick 2018)'
_refine_ls_goodness_of_fit_ref 1.083
_refine_ls_hydrogen_treatment constr
_refine_ls_matrix_type full
_refine_ls_number_parameters 455
_refine_ls_number_reflns 9617
_refine_ls_number_restraints 1
_refine_ls_restrained_S_all 1.083
_refine_ls_R_factor_all 0.0543
_refine_ls_R_factor_gt 0.0346
_refine_ls_shift/su_max 0.002
_refine_ls_shift/su_mean 0.000
_refine_ls_structure_factor_coef Fsqd
_refine_ls_weighting_details 'w=1/[\s^2^(Fo^2^)+(0.0417P)^2^+6.3544P] where P=(Fo^2^+2Fc^2^)/3'
_refine_ls_weighting_scheme calc
_refine_ls_wR_factor_gt 0.0779
_refine_ls_wR_factor_ref 0.0909
_reflns_Friedel_coverage 0.658
_reflns_Friedel_fraction_full 0.881
_reflns_Friedel_fraction_max 0.649
_reflns_number_gt 7803
_reflns_number_total 9617
_reflns_threshold_expression 'I > 2\s(I)'
_cod_data_source_file d4cc06135g2.cif
_cod_data_source_block cx3078_auto
_cod_original_cell_volume 3495.22(19)
_cod_database_code 7134150
_shelx_shelxl_version_number 2018/3
_chemical_oxdiff_formula C30N4PPtS
_shelx_space_group_comment
;
The symmetry employed for this shelxl refinement is uniquely defined
by the following loop, which should always be used as a source of
symmetry information in preference to the above space-group names.
They are only intended as comments.
;
_olex2_refinement_description
;
1. Fixed Uiso
 At 1.2 times of:
  All C(H) groups, All C(H,H) groups
 At 1.5 times of:
  All C(H,H,H) groups
2.a Secondary CH2 refined with riding coordinates:
 C23(H23A,H23B), C11(H11A,H11B), C22(H22A,H22B), C24(H24A,H24B)
2.b Aromatic/amide H refined with riding coordinates:
 C3(H3), C16(H16), C20(H20), C2(H2), C1(H1), C28(H28), C12(H12), C32(H32),
 C18(H18), C13(H13), C9(H9), C6(H6), C31(H31), C19(H19), C5(H5), C17(H17),
 C30(H30), C29(H29), C8(H8)
2.c Idealised Me refined as rotating group:
 C26(H26A,H26B,H26C), C7(H7A,H7B,H7C), C14(H14A,H14B,H14C)
;
_olex2_submission_special_instructions 'No special instructions were received'
_oxdiff_exptl_absorpt_empirical_details
;
Empirical correction (ABSPACK) includes:
- Absorption correction using spherical harmonics
- Frame scaling
;
_oxdiff_exptl_absorpt_empirical_full_max 1.176
_oxdiff_exptl_absorpt_empirical_full_min 0.757

loop_
_space_group_symop_operation_xyz
'x, y, z'
'-x, -y, z+1/2'
'x+1/2, -y+1/2, z'
'-x+1/2, y+1/2, z+1/2'

loop_
_atom_site_label
_atom_site_type_symbol
_atom_site_fract_x
_atom_site_fract_y
_atom_site_fract_z
_atom_site_U_iso_or_equiv
_atom_site_adp_type
_atom_site_occupancy
_atom_site_site_symmetry_order
_atom_site_calc_flag
_atom_site_refinement_flags_posn
_atom_site_refinement_flags_adp
_atom_site_refinement_flags_occupancy
_atom_site_disorder_assembly
_atom_site_disorder_group
Pt1 Pt 0.81709(2) 0.54307(2) 0.44315(5) 0.01840(7) Uani 1 1 d . . . . .
P1 P 0.72669(9) 0.47608(9) 0.4999(2) 0.0198(4) Uani 1 1 d . . . . .
S1 S 0.75349(9) 0.64186(9) 0.4940(2) 0.0242(4) Uani 1 1 d . . . . .
F7 F 0.1078(2) 0.4717(2) 0.5631(6) 0.0309(10) Uani 1 1 d . . . . .
F5 F 0.2105(2) 0.4432(3) 0.4928(6) 0.0408(13) Uani 1 1 d . . . . .
F6 F 0.1253(2) 0.4087(3) 0.3500(6) 0.0376(12) Uani 1 1 d . . . . .
F1 F 0.5269(2) 0.2525(2) 0.4368(11) 0.0533(13) Uani 1 1 d . . . . .
C3 C 0.7028(3) 0.3319(3) 0.4524(14) 0.0245(14) Uani 1 1 d . . . . .
H3 H 0.665260 0.345601 0.397547 0.029 Uiso 1 1 calc R U . . .
F8 F 0.1527(3) 0.5231(3) 0.3581(6) 0.0410(13) Uani 1 1 d . . . . .
N2 N 0.9324(3) 0.4538(3) 0.4682(8) 0.0237(17) Uani 1 1 d . . . . .
C16 C 0.8572(4) 0.7203(4) 0.6085(9) 0.0270(17) Uani 1 1 d . . . . .
H16 H 0.873320 0.678676 0.653390 0.032 Uiso 1 1 calc R U . . .
C10 C 0.8746(3) 0.4598(3) 0.3982(8) 0.0205(15) Uani 1 1 d . . . . .
C20 C 0.7750(4) 0.7801(4) 0.4581(14) 0.0342(19) Uani 1 1 d . . . . .
H20 H 0.735678 0.778822 0.402424 0.041 Uiso 1 1 calc R U . . .
N3 N 0.9573(3) 0.5731(3) 0.4695(8) 0.0229(16) Uani 1 1 d . . . . .
C4 C 0.7415(3) 0.3829(4) 0.5213(8) 0.0207(14) Uani 1 1 d . . . . .
F3 F 0.4639(3) 0.3490(3) 0.4082(8) 0.063(2) Uani 1 1 d . . . . .
N1 N 0.8702(3) 0.4061(3) 0.3032(7) 0.0212(12) Uani 1 1 d . . . . .
C2 C 0.7185(4) 0.2617(4) 0.4632(12) 0.032(2) Uani 1 1 d . . . . .
H2 H 0.692050 0.227451 0.415873 0.038 Uiso 1 1 calc R U . . .
B1 B 0.1497(3) 0.4617(4) 0.441(2) 0.0251(14) Uani 1 1 d . . . . .
C1 C 0.7735(4) 0.2416(4) 0.5443(10) 0.0339(19) Uani 1 1 d . . . . .
H1 H 0.784895 0.193579 0.550707 0.041 Uiso 1 1 calc R U . . .
C28 C 0.6737(4) 0.5288(4) 0.2337(11) 0.0270(18) Uani 1 1 d . . . . .
H28 H 0.716181 0.545466 0.212146 0.032 Uiso 1 1 calc R U . . .
N4 N 0.9205(3) 0.6459(3) 0.3075(7) 0.0246(13) Uani 1 1 d . . . . .
C12 C 1.0107(3) 0.6098(4) 0.4160(10) 0.027(2) Uani 1 1 d . . . . .
H12 H 1.054798 0.603685 0.444638 0.032 Uiso 1 1 calc R U . . .
C32 C 0.5985(4) 0.4639(4) 0.3905(10) 0.0258(16) Uani 1 1 d . . . . .
H32 H 0.589543 0.437076 0.478199 0.031 Uiso 1 1 calc R U . . .
C26 C 0.5343(4) 0.6555(4) 0.437(2) 0.048(2) Uani 1 1 d . . . . .
H26A H 0.557399 0.623777 0.368919 0.073 Uiso 1 1 calc R U . . .
H26B H 0.496723 0.675506 0.384510 0.073 Uiso 1 1 calc R U . . .
H26C H 0.519470 0.629641 0.525871 0.073 Uiso 1 1 calc R U . . .
C27 C 0.6624(4) 0.4895(4) 0.3653(9) 0.0244(15) Uani 1 1 d . . . . .
C18 C 0.8664(5) 0.8437(4) 0.5612(11) 0.042(2) Uani 1 1 d . . . . .
H18 H 0.889437 0.886375 0.573235 0.051 Uiso 1 1 calc R U . . .
C21 C 0.8003(4) 0.7192(4) 0.5230(9) 0.0264(16) Uani 1 1 d . . . . .
C13 C 0.9871(4) 0.6557(4) 0.3153(10) 0.0290(17) Uani 1 1 d . . . . .
H13 H 1.011610 0.688895 0.259523 0.035 Uiso 1 1 calc R U . . .
C7 C 0.8175(4) 0.3923(4) 0.1975(9) 0.0242(15) Uani 1 1 d . . . . .
H7A H 0.784159 0.428513 0.207816 0.036 Uiso 1 1 calc R U . . .
H7B H 0.798427 0.346440 0.219415 0.036 Uiso 1 1 calc R U . . .
H7C H 0.834486 0.392566 0.094331 0.036 Uiso 1 1 calc R U . . .
F4 F 0.4503(3) 0.2776(3) 0.6107(7) 0.0559(16) Uani 1 1 d . . . . .
C9 C 0.9646(3) 0.3944(3) 0.4185(12) 0.027(2) Uani 1 1 d . . . . .
H9 H 1.005863 0.377990 0.450754 0.033 Uiso 1 1 calc R U . . .
C15 C 0.9018(3) 0.5948(3) 0.4031(8) 0.0210(17) Uani 1 1 d . . . . .
C14 C 0.8776(4) 0.6838(4) 0.2038(10) 0.0289(17) Uani 1 1 d . . . . .
H14A H 0.872281 0.732044 0.238925 0.043 Uiso 1 1 calc R U . . .
H14B H 0.835108 0.660744 0.200729 0.043 Uiso 1 1 calc R U . . .
H14C H 0.896643 0.683908 0.102617 0.043 Uiso 1 1 calc R U . . .
C23 C 0.6667(4) 0.5761(4) 0.6872(10) 0.0303(18) Uani 1 1 d . . . . .
H23A H 0.637122 0.583782 0.600888 0.036 Uiso 1 1 calc R U . . .
H23B H 0.641027 0.581992 0.780637 0.036 Uiso 1 1 calc R U . . .
C6 C 0.8118(4) 0.2916(4) 0.6157(10) 0.0305(17) Uani 1 1 d . . . . .
H6 H 0.849104 0.277786 0.671205 0.037 Uiso 1 1 calc R U . . .
C11 C 0.9588(4) 0.5097(4) 0.5622(9) 0.0237(15) Uani 1 1 d . . . . .
H11A H 1.003798 0.498728 0.593085 0.028 Uiso 1 1 calc R U . . .
H11B H 0.932013 0.515964 0.653960 0.028 Uiso 1 1 calc R U . . .
C22 C 0.7191(4) 0.6323(4) 0.6837(9) 0.0260(16) Uani 1 1 d . . . . .
H22A H 0.754096 0.619821 0.755324 0.031 Uiso 1 1 calc R U . . .
H22B H 0.700296 0.677492 0.716190 0.031 Uiso 1 1 calc R U . . .
C25 C 0.5766(4) 0.7102(4) 0.4827(10) 0.034(2) Uani 1 1 d . . . . .
C31 C 0.5493(4) 0.4777(4) 0.2886(10) 0.0302(17) Uani 1 1 d . . . . .
H31 H 0.507113 0.459314 0.305077 0.036 Uiso 1 1 calc R U . . .
N5 N 0.6116(4) 0.7539(4) 0.5190(11) 0.049(2) Uani 1 1 d . . . . .
B2 B 0.4952(5) 0.3057(5) 0.5095(14) 0.040(2) Uani 1 1 d . . . . .
F2 F 0.5408(3) 0.3445(3) 0.5942(8) 0.0530(15) Uani 1 1 d . . . . .
C19 C 0.8086(5) 0.8425(4) 0.4767(11) 0.044(3) Uani 1 1 d . . . . .
H19 H 0.792565 0.884276 0.432393 0.052 Uiso 1 1 calc R U . . .
C5 C 0.7951(4) 0.3621(4) 0.6054(9) 0.0240(15) Uani 1 1 d . . . . .
H5 H 0.820584 0.396231 0.656134 0.029 Uiso 1 1 calc R U . . .
C17 C 0.8900(5) 0.7834(4) 0.6269(10) 0.036(2) Uani 1 1 d . . . . .
H17 H 0.928753 0.784884 0.684790 0.043 Uiso 1 1 calc R U . . .
C30 C 0.5616(4) 0.5182(4) 0.1629(10) 0.0303(18) Uani 1 1 d . . . . .
H30 H 0.527366 0.528747 0.094905 0.036 Uiso 1 1 calc R U . . .
C29 C 0.6232(4) 0.5433(4) 0.1355(10) 0.0318(18) Uani 1 1 d . . . . .
H29 H 0.631120 0.570922 0.048277 0.038 Uiso 1 1 calc R U . . .
C8 C 0.9253(4) 0.3647(4) 0.3152(10) 0.0293(17) Uani 1 1 d . . . . .
H8 H 0.933847 0.323011 0.260488 0.035 Uiso 1 1 calc R U . . .
C24 C 0.6915(4) 0.5008(4) 0.6808(10) 0.0258(17) Uani 1 1 d . . . . .
H24A H 0.655009 0.468832 0.703508 0.031 Uiso 1 1 calc R U . . .
H24B H 0.724675 0.494379 0.760384 0.031 Uiso 1 1 calc R U . . .

loop_
_atom_site_aniso_label
_atom_site_aniso_U_11
_atom_site_aniso_U_22
_atom_site_aniso_U_33
_atom_site_aniso_U_23
_atom_site_aniso_U_13
_atom_site_aniso_U_12
Pt1 0.01924(10) 0.01584(10) 0.02013(12) -0.00406(16) -0.00062(19) 0.00136(8)
P1 0.0210(8) 0.0184(8) 0.0199(9) -0.0015(6) 0.0006(7) 0.0015(6)
S1 0.0265(8) 0.0192(8) 0.0268(9) -0.0049(6) -0.0015(7) 0.0039(6)
F7 0.032(2) 0.035(3) 0.025(3) 0.0024(19) 0.006(2) 0.0038(18)
F5 0.026(2) 0.063(3) 0.033(3) -0.001(2) -0.006(2) 0.009(2)
F6 0.039(3) 0.038(3) 0.036(3) -0.011(2) -0.001(2) -0.002(2)
F1 0.062(3) 0.033(2) 0.065(3) -0.001(4) 0.008(5) 0.001(2)
C3 0.025(3) 0.023(3) 0.025(4) -0.002(4) 0.002(4) 0.001(2)
F8 0.057(3) 0.031(3) 0.035(3) 0.013(2) 0.005(3) 0.002(2)
N2 0.026(3) 0.018(2) 0.027(5) 0.000(3) 0.001(3) 0.0019(19)
C16 0.039(4) 0.019(3) 0.024(4) -0.005(3) -0.001(3) -0.001(3)
C10 0.023(3) 0.017(3) 0.021(4) -0.003(2) 0.001(3) -0.003(2)
C20 0.043(4) 0.026(3) 0.035(6) -0.003(4) 0.005(5) 0.008(3)
N3 0.024(3) 0.019(2) 0.026(5) -0.003(2) -0.003(3) -0.0008(19)
C4 0.019(3) 0.020(3) 0.023(4) -0.003(3) 0.003(3) 0.000(2)
F3 0.069(4) 0.044(3) 0.077(6) 0.024(3) 0.007(4) 0.008(3)
N1 0.025(3) 0.015(3) 0.023(3) -0.001(2) 0.007(3) -0.002(2)
C2 0.037(4) 0.026(3) 0.032(6) -0.002(4) 0.006(4) 0.001(3)
B1 0.025(3) 0.026(3) 0.025(4) 0.004(5) 0.000(7) 0.001(2)
C1 0.047(5) 0.018(4) 0.037(5) 0.005(3) 0.011(4) 0.009(3)
C28 0.028(4) 0.020(4) 0.033(5) 0.001(3) 0.000(3) 0.000(3)
N4 0.033(3) 0.017(3) 0.024(3) -0.003(2) -0.002(3) -0.001(2)
C12 0.026(3) 0.027(3) 0.027(6) -0.008(3) 0.000(3) -0.004(2)
C32 0.028(4) 0.018(3) 0.031(4) 0.001(3) 0.005(3) -0.002(3)
C26 0.054(5) 0.033(4) 0.059(6) -0.006(7) -0.011(8) -0.003(3)
C27 0.025(3) 0.021(4) 0.026(4) 0.000(3) 0.005(3) 0.001(3)
C18 0.063(6) 0.023(4) 0.041(6) -0.009(4) 0.010(5) -0.011(4)
C21 0.043(4) 0.014(3) 0.022(4) -0.005(3) 0.004(3) 0.000(3)
C13 0.031(4) 0.020(4) 0.036(5) -0.003(3) 0.002(4) -0.009(3)
C7 0.027(4) 0.020(3) 0.025(4) -0.008(3) 0.002(3) -0.004(3)
F4 0.044(3) 0.056(4) 0.068(4) 0.024(3) 0.010(3) -0.010(3)
C9 0.026(3) 0.019(3) 0.038(6) 0.000(3) 0.006(4) 0.004(2)
C15 0.022(3) 0.017(3) 0.024(5) -0.007(2) 0.001(3) -0.001(2)
C14 0.036(4) 0.020(4) 0.030(5) -0.002(3) -0.003(4) 0.002(3)
C23 0.031(4) 0.031(5) 0.028(5) -0.005(3) 0.005(4) 0.006(3)
C6 0.036(4) 0.026(4) 0.029(5) 0.005(3) 0.002(3) 0.007(3)
C11 0.023(4) 0.022(4) 0.026(4) 0.000(3) -0.003(3) 0.000(3)
C22 0.031(4) 0.023(3) 0.023(4) -0.008(3) 0.010(3) 0.004(3)
C25 0.032(4) 0.033(4) 0.038(6) -0.002(3) -0.002(3) 0.011(3)
C31 0.026(4) 0.029(4) 0.036(5) -0.006(3) 0.001(4) -0.001(3)
N5 0.046(4) 0.036(4) 0.066(6) -0.011(4) -0.012(4) 0.002(3)
B2 0.045(6) 0.024(5) 0.052(7) 0.010(4) 0.005(5) -0.003(4)
F2 0.051(3) 0.037(3) 0.071(4) 0.005(3) 0.011(3) -0.013(2)
C19 0.067(6) 0.019(3) 0.045(8) 0.002(3) 0.019(5) 0.006(3)
C5 0.025(3) 0.018(3) 0.029(4) 0.002(3) 0.005(3) -0.003(3)
C17 0.047(5) 0.029(4) 0.031(5) -0.011(3) 0.002(4) -0.004(4)
C30 0.035(4) 0.022(4) 0.034(5) -0.005(3) -0.007(4) 0.006(3)
C29 0.041(5) 0.027(4) 0.027(4) 0.003(3) -0.003(4) 0.000(3)
C8 0.033(4) 0.018(3) 0.037(5) -0.005(3) 0.011(4) 0.006(3)
C24 0.031(4) 0.025(4) 0.022(4) -0.004(3) 0.007(3) 0.005(3)

loop_
_atom_type_symbol
_atom_type_description
_atom_type_scat_dispersion_real
_atom_type_scat_dispersion_imag
_atom_type_scat_source
C C 0.0033 0.0016 'International Tables Vol C Tables 4.2.6.8 and 6.1.1.4'
H H 0.0000 0.0000 'International Tables Vol C Tables 4.2.6.8 and 6.1.1.4'
B B 0.0013 0.0007 'International Tables Vol C Tables 4.2.6.8 and 6.1.1.4'
F F 0.0171 0.0103 'International Tables Vol C Tables 4.2.6.8 and 6.1.1.4'
N N 0.0061 0.0033 'International Tables Vol C Tables 4.2.6.8 and 6.1.1.4'
P P 0.1023 0.0942 'International Tables Vol C Tables 4.2.6.8 and 6.1.1.4'
Pt Pt -1.7033 8.3905 'International Tables Vol C Tables 4.2.6.8 and 6.1.1.4'
S S 0.1246 0.1234 'International Tables Vol C Tables 4.2.6.8 and 6.1.1.4'

loop_
_exptl_crystal_face_index_h
_exptl_crystal_face_index_k
_exptl_crystal_face_index_l
_exptl_crystal_face_perp_dist
0 0 1 0.1660
0 0 -1 0.1530
1 1 0 0.0248
-1 -1 0 0.0098
1 -1 0 0.0073
-1 1 0 0.0253

loop_
_geom_angle_atom_site_label_1
_geom_angle_atom_site_label_2
_geom_angle_atom_site_label_3
_geom_angle
_geom_angle_site_symmetry_1
_geom_angle_site_symmetry_3
_geom_angle_publ_flag
P1 Pt1 S1 87.39(6) . . ?
C10 Pt1 P1 94.48(19) . . ?
C10 Pt1 S1 178.13(19) . . ?
C10 Pt1 C15 81.2(3) . . ?
C15 Pt1 P1 174.5(2) . . ?
C15 Pt1 S1 96.94(19) . . ?
C4 P1 Pt1 115.5(2) . . ?
C4 P1 C24 103.3(4) . . ?
C27 P1 Pt1 111.6(3) . . ?
C27 P1 C4 109.4(3) . . ?
C27 P1 C24 104.7(4) . . ?
C24 P1 Pt1 111.6(3) . . ?
C21 S1 Pt1 113.2(3) . . ?
C21 S1 C22 99.2(4) . . ?
C22 S1 Pt1 108.2(2) . . ?
C4 C3 H3 119.6 . . ?
C2 C3 H3 119.6 . . ?
C2 C3 C4 120.8(8) . . ?
C10 N2 C9 110.3(6) . . ?
C10 N2 C11 121.9(5) . . ?
C9 N2 C11 127.1(6) . . ?
C21 C16 H16 120.5 . . ?
C17 C16 H16 120.5 . . ?
C17 C16 C21 118.9(8) . . ?
N2 C10 Pt1 119.6(5) . . ?
N1 C10 Pt1 133.8(5) . . ?
N1 C10 N2 106.5(6) . . ?
C21 C20 H20 120.6 . . ?
C19 C20 H20 120.6 . . ?
C19 C20 C21 118.7(9) . . ?
C12 N3 C11 126.4(6) . . ?
C15 N3 C12 111.5(6) . . ?
C15 N3 C11 121.1(6) . . ?
C3 C4 P1 122.8(6) . . ?
C5 C4 P1 118.0(5) . . ?
C5 C4 C3 119.2(6) . . ?
C10 N1 C7 126.7(6) . . ?
C10 N1 C8 109.6(6) . . ?
C8 N1 C7 123.7(6) . . ?
C3 C2 H2 120.2 . . ?
C3 C2 C1 119.5(8) . . ?
C1 C2 H2 120.2 . . ?
F5 B1 F7 109.8(12) . . ?
F5 B1 F6 109.5(6) . . ?
F5 B1 F8 110.7(6) . . ?
F6 B1 F7 109.0(6) . . ?
F8 B1 F7 108.8(6) . . ?
F8 B1 F6 109.0(13) . . ?
C2 C1 H1 119.8 . . ?
C6 C1 C2 120.4(7) . . ?
C6 C1 H1 119.8 . . ?
C27 C28 H28 119.9 . . ?
C29 C28 H28 119.9 . . ?
C29 C28 C27 120.3(8) . . ?
C13 N4 C14 124.1(7) . . ?
C15 N4 C13 110.4(6) . . ?
C15 N4 C14 125.4(7) . . ?
N3 C12 H12 127.2 . . ?
C13 C12 N3 105.7(6) . . ?
C13 C12 H12 127.2 . . ?
C27 C32 H32 119.7 . . ?
C31 C32 H32 119.7 . . ?
C31 C32 C27 120.6(8) . . ?
H26A C26 H26B 109.5 . . ?
H26A C26 H26C 109.5 . . ?
H26B C26 H26C 109.5 . . ?
C25 C26 H26A 109.5 . . ?
C25 C26 H26B 109.5 . . ?
C25 C26 H26C 109.5 . . ?
C28 C27 P1 120.3(6) . . ?
C28 C27 C32 117.9(8) . . ?
C32 C27 P1 121.8(6) . . ?
C19 C18 H18 119.7 . . ?
C17 C18 H18 119.7 . . ?
C17 C18 C19 120.6(8) . . ?
C16 C21 S1 123.0(6) . . ?
C16 C21 C20 121.6(7) . . ?
C20 C21 S1 115.4(6) . . ?
N4 C13 H13 126.2 . . ?
C12 C13 N4 107.7(7) . . ?
C12 C13 H13 126.2 . . ?
N1 C7 H7A 109.5 . . ?
N1 C7 H7B 109.5 . . ?
N1 C7 H7C 109.5 . . ?
H7A C7 H7B 109.5 . . ?
H7A C7 H7C 109.5 . . ?
H7B C7 H7C 109.5 . . ?
N2 C9 H9 127.1 . . ?
C8 C9 N2 105.9(6) . . ?
C8 C9 H9 127.1 . . ?
N3 C15 Pt1 119.9(5) . . ?
N4 C15 Pt1 134.8(5) . . ?
N4 C15 N3 104.8(6) . . ?
N4 C14 H14A 109.5 . . ?
N4 C14 H14B 109.5 . . ?
N4 C14 H14C 109.5 . . ?
H14A C14 H14B 109.5 . . ?
H14A C14 H14C 109.5 . . ?
H14B C14 H14C 109.5 . . ?
H23A C23 H23B 107.5 . . ?
C22 C23 H23A 108.4 . . ?
C22 C23 H23B 108.4 . . ?
C22 C23 C24 115.3(7) . . ?
C24 C23 H23A 108.4 . . ?
C24 C23 H23B 108.4 . . ?
C1 C6 H6 120.2 . . ?
C1 C6 C5 119.6(8) . . ?
C5 C6 H6 120.2 . . ?
N2 C11 N3 106.1(6) . . ?
N2 C11 H11A 110.5 . . ?
N2 C11 H11B 110.5 . . ?
N3 C11 H11A 110.5 . . ?
N3 C11 H11B 110.5 . . ?
H11A C11 H11B 108.7 . . ?
S1 C22 H22A 109.4 . . ?
S1 C22 H22B 109.4 . . ?
C23 C22 S1 111.3(6) . . ?
C23 C22 H22A 109.4 . . ?
C23 C22 H22B 109.4 . . ?
H22A C22 H22B 108.0 . . ?
N5 C25 C26 179.1(9) . . ?
C32 C31 H31 120.0 . . ?
C30 C31 C32 120.0(8) . . ?
C30 C31 H31 120.0 . . ?
F1 B2 F3 111.2(10) . . ?
F1 B2 F4 109.4(7) . . ?
F1 B2 F2 108.9(8) . . ?
F3 B2 F4 109.8(8) . . ?
F3 B2 F2 110.0(7) . . ?
F4 B2 F2 107.5(9) . . ?
C20 C19 C18 119.9(8) . . ?
C20 C19 H19 120.0 . . ?
C18 C19 H19 120.0 . . ?
C4 C5 C6 120.5(7) . . ?
C4 C5 H5 119.8 . . ?
C6 C5 H5 119.8 . . ?
C16 C17 H17 119.9 . . ?
C18 C17 C16 120.3(9) . . ?
C18 C17 H17 119.9 . . ?
C31 C30 H30 119.8 . . ?
C31 C30 C29 120.4(8) . . ?
C29 C30 H30 119.8 . . ?
C28 C29 H29 119.7 . . ?
C30 C29 C28 120.7(8) . . ?
C30 C29 H29 119.7 . . ?
N1 C8 H8 126.2 . . ?
C9 C8 N1 107.7(6) . . ?
C9 C8 H8 126.2 . . ?
P1 C24 H24A 108.7 . . ?
P1 C24 H24B 108.7 . . ?
C23 C24 P1 114.2(6) . . ?
C23 C24 H24A 108.7 . . ?
C23 C24 H24B 108.7 . . ?
H24A C24 H24B 107.6 . . ?

loop_
_geom_bond_atom_site_label_1
_geom_bond_atom_site_label_2
_geom_bond_distance
_geom_bond_site_symmetry_2
_geom_bond_publ_flag
Pt1 P1 2.3163(18) . ?
Pt1 S1 2.3433(17) . ?
Pt1 C10 2.024(7) . ?
Pt1 C15 2.038(7) . ?
P1 C4 1.817(7) . ?
P1 C27 1.801(8) . ?
P1 C24 1.823(8) . ?
S1 C21 1.786(8) . ?
S1 C22 1.834(8) . ?
F7 B1 1.398(16) . ?
F5 B1 1.381(10) . ?
F6 B1 1.391(13) . ?
F1 B2 1.371(13) . ?
C3 H3 0.9500 . ?
C3 C4 1.401(10) . ?
C3 C2 1.384(9) . ?
F8 B1 1.387(12) . ?
N2 C10 1.349(9) . ?
N2 C9 1.387(9) . ?
N2 C11 1.462(9) . ?
C16 H16 0.9500 . ?
C16 C21 1.397(12) . ?
C16 C17 1.391(11) . ?
C10 N1 1.332(9) . ?
C20 H20 0.9500 . ?
C20 C21 1.400(11) . ?
C20 C19 1.388(12) . ?
N3 C12 1.389(9) . ?
N3 C15 1.352(9) . ?
N3 C11 1.465(10) . ?
C4 C5 1.392(10) . ?
F3 B2 1.382(12) . ?
N1 C7 1.458(10) . ?
N1 C8 1.390(10) . ?
C2 H2 0.9500 . ?
C2 C1 1.396(12) . ?
C1 H1 0.9500 . ?
C1 C6 1.392(12) . ?
C28 H28 0.9500 . ?
C28 C27 1.408(12) . ?
C28 C29 1.385(12) . ?
N4 C13 1.388(10) . ?
N4 C15 1.350(9) . ?
N4 C14 1.467(10) . ?
C12 H12 0.9500 . ?
C12 C13 1.344(12) . ?
C32 H32 0.9500 . ?
C32 C27 1.423(10) . ?
C32 C31 1.383(12) . ?
C26 H26A 0.9800 . ?
C26 H26B 0.9800 . ?
C26 H26C 0.9800 . ?
C26 C25 1.421(12) . ?
C18 H18 0.9500 . ?
C18 C19 1.408(14) . ?
C18 C17 1.381(13) . ?
C13 H13 0.9500 . ?
C7 H7A 0.9800 . ?
C7 H7B 0.9800 . ?
C7 H7C 0.9800 . ?
F4 B2 1.398(12) . ?
C9 H9 0.9500 . ?
C9 C8 1.348(12) . ?
C14 H14A 0.9800 . ?
C14 H14B 0.9800 . ?
C14 H14C 0.9800 . ?
C23 H23A 0.9900 . ?
C23 H23B 0.9900 . ?
C23 C22 1.524(11) . ?
C23 C24 1.529(12) . ?
C6 H6 0.9500 . ?
C6 C5 1.395(11) . ?
C11 H11A 0.9900 . ?
C11 H11B 0.9900 . ?
C22 H22A 0.9900 . ?
C22 H22B 0.9900 . ?
C25 N5 1.149(11) . ?
C31 H31 0.9500 . ?
C31 C30 1.380(12) . ?
B2 F2 1.412(13) . ?
C19 H19 0.9500 . ?
C5 H5 0.9500 . ?
C17 H17 0.9500 . ?
C30 H30 0.9500 . ?
C30 C29 1.380(12) . ?
C29 H29 0.9500 . ?
C8 H8 0.9500 . ?
C24 H24A 0.9900 . ?
C24 H24B 0.9900 . ?

loop_
_geom_torsion_atom_site_label_1
_geom_torsion_atom_site_label_2
_geom_torsion_atom_site_label_3
_geom_torsion_atom_site_label_4
_geom_torsion
_geom_torsion_site_symmetry_1
_geom_torsion_site_symmetry_2
_geom_torsion_site_symmetry_3
_geom_torsion_site_symmetry_4
_geom_torsion_publ_flag
Pt1 P1 C4 C3 -132.8(7) . . . . ?
Pt1 P1 C4 C5 44.8(7) . . . . ?
Pt1 P1 C27 C28 8.4(7) . . . . ?
Pt1 P1 C27 C32 -168.8(5) . . . . ?
Pt1 P1 C24 C23 62.2(6) . . . . ?
Pt1 S1 C21 C16 -42.6(8) . . . . ?
Pt1 S1 C21 C20 139.5(6) . . . . ?
Pt1 S1 C22 C23 -71.4(6) . . . . ?
Pt1 C10 N1 C7 -0.2(12) . . . . ?
Pt1 C10 N1 C8 177.9(6) . . . . ?
P1 C4 C5 C6 -174.9(6) . . . . ?
C3 C4 C5 C6 2.7(12) . . . . ?
C3 C2 C1 C6 1.0(14) . . . . ?
N2 C10 N1 C7 -176.9(7) . . . . ?
N2 C10 N1 C8 1.2(8) . . . . ?
N2 C9 C8 N1 0.1(9) . . . . ?
C10 N2 C9 C8 0.7(9) . . . . ?
C10 N2 C11 N3 -52.7(9) . . . . ?
C10 N1 C8 C9 -0.8(9) . . . . ?
N3 C12 C13 N4 -0.7(9) . . . . ?
C4 P1 C27 C28 -120.6(7) . . . . ?
C4 P1 C27 C32 62.2(7) . . . . ?
C4 P1 C24 C23 -173.1(6) . . . . ?
C4 C3 C2 C1 0.2(14) . . . . ?
C2 C3 C4 P1 175.5(7) . . . . ?
C2 C3 C4 C5 -2.1(13) . . . . ?
C2 C1 C6 C5 -0.3(13) . . . . ?
C1 C6 C5 C4 -1.6(12) . . . . ?
C12 N3 C15 Pt1 173.4(5) . . . . ?
C12 N3 C15 N4 -0.3(8) . . . . ?
C12 N3 C11 N2 -113.2(8) . . . . ?
C32 C31 C30 C29 2.0(12) . . . . ?
C27 P1 C4 C3 -5.9(8) . . . . ?
C27 P1 C4 C5 171.6(6) . . . . ?
C27 P1 C24 C23 -58.6(7) . . . . ?
C27 C28 C29 C30 -1.6(13) . . . . ?
C27 C32 C31 C30 -1.7(12) . . . . ?
C21 S1 C22 C23 170.3(6) . . . . ?
C21 C16 C17 C18 -0.1(13) . . . . ?
C21 C20 C19 C18 -0.8(14) . . . . ?
C13 N4 C15 Pt1 -172.5(6) . . . . ?
C13 N4 C15 N3 -0.2(8) . . . . ?
C7 N1 C8 C9 177.4(7) . . . . ?
C9 N2 C10 Pt1 -178.4(5) . . . . ?
C9 N2 C10 N1 -1.1(8) . . . . ?
C9 N2 C11 N3 116.5(8) . . . . ?
C15 N3 C12 C13 0.6(9) . . . . ?
C15 N3 C11 N2 54.2(9) . . . . ?
C15 N4 C13 C12 0.6(9) . . . . ?
C14 N4 C13 C12 -176.7(7) . . . . ?
C14 N4 C15 Pt1 4.8(11) . . . . ?
C14 N4 C15 N3 177.0(6) . . . . ?
C11 N2 C10 Pt1 -7.6(9) . . . . ?
C11 N2 C10 N1 169.7(7) . . . . ?
C11 N2 C9 C8 -169.5(7) . . . . ?
C11 N3 C12 C13 169.1(7) . . . . ?
C11 N3 C15 Pt1 4.3(9) . . . . ?
C11 N3 C15 N4 -169.4(6) . . . . ?
C22 S1 C21 C16 71.8(7) . . . . ?
C22 S1 C21 C20 -106.1(7) . . . . ?
C22 C23 C24 P1 -69.3(9) . . . . ?
C31 C32 C27 P1 177.0(6) . . . . ?
C31 C32 C27 C28 -0.2(11) . . . . ?
C31 C30 C29 C28 -0.4(13) . . . . ?
C19 C20 C21 S1 179.6(7) . . . . ?
C19 C20 C21 C16 1.7(14) . . . . ?
C19 C18 C17 C16 0.8(14) . . . . ?
C17 C16 C21 S1 -179.0(6) . . . . ?
C17 C16 C21 C20 -1.2(13) . . . . ?
C17 C18 C19 C20 -0.4(14) . . . . ?
C29 C28 C27 P1 -175.4(6) . . . . ?
C29 C28 C27 C32 1.9(12) . . . . ?
C24 P1 C4 C3 105.2(8) . . . . ?
C24 P1 C4 C5 -77.3(6) . . . . ?
C24 P1 C27 C28 129.3(7) . . . . ?
C24 P1 C27 C32 -47.9(7) . . . . ?
C24 C23 C22 S1 74.6(8) . . . . ?

loop_
_exptl_oxdiff_crystal_face_indexfrac_h
_exptl_oxdiff_crystal_face_indexfrac_k
_exptl_oxdiff_crystal_face_indexfrac_l
_exptl_oxdiff_crystal_face_x
_exptl_oxdiff_crystal_face_y
_exptl_oxdiff_crystal_face_z
-0.0014 0.0003 1.0006 -0.0285 0.0746 0.0058
0.0014 -0.0003 -1.0006 0.0285 -0.0746 -0.0058
0.9992 1.0007 0.0001 0.0054 -0.0018 0.0502
-0.9992 -1.0007 -0.0001 -0.0054 0.0018 -0.0502
1.0008 -0.9997 -0.0000 -0.0473 -0.0180 0.0006
-1.0008 0.9997 0.0000 0.0473 0.0180 -0.0006
